data_7009881
loop_
_publ_author_name
'Shukla, Atindra D.'
'Dave, Paresh C.'
'Suresh, Eringathodi'
'Das, Amitava'
'Dastidar, Parthasarathi'

_publ_section_title
;
 Multicomponent Zn-tetraphenylporphyrins: syntheses, characterization
 and their self assembly in the solid state
;
_journal_issue 23
_journal_name_full 'Journal of the Chemical Society, Dalton Transactions'
_journal_page_first 4459
_journal_paper_doi 10.1039/b004211k
_journal_year 2000
_chemical_formula_sum 'C119 H88 N10 Zn2'
_chemical_formula_weight 1788.73
_chemical_name_systematic
; 
 ? 
;
_space_group_IT_number 5
_symmetry_cell_setting monoclinic
_symmetry_space_group_name_Hall 'C 2y'
_symmetry_space_group_name_H-M 'C 1 2 1'
_atom_sites_solution_hydrogens geom
_atom_sites_solution_primary direct
_atom_sites_solution_secondary difmap
_audit_creation_method SHELXL-97
_cell_angle_alpha 90.00
_cell_angle_beta 98.98(3)
_cell_angle_gamma 90.00
_cell_formula_units_Z 4
_cell_length_a 18.458(8)
_cell_length_b 13.614(4)
_cell_length_c 40.599(10)
_cell_measurement_reflns_used 25
_cell_measurement_temperature 293(2)
_cell_measurement_theta_max 10
_cell_measurement_theta_min 6
_cell_volume 10077(6)
_computing_cell_refinement CAD4-PC
_computing_data_collection CAD4-PC
_computing_data_reduction NRCVAX
_computing_molecular_graphics PLUTON
_computing_structure_refinement 'SHELXL-97 (Sheldrick, 1997)'
_computing_structure_solution 'SHELXS-97 (Sheldrick, 1990)'
_diffrn_ambient_temperature 293(2)
_diffrn_measured_fraction_theta_full 0.498
_diffrn_measured_fraction_theta_max 0.498
_diffrn_measurement_device_type CAD-4
_diffrn_measurement_method 'OMEGA-TWO THETA '
_diffrn_radiation_monochromator graphite
_diffrn_radiation_source 'fine-focus sealed tube'
_diffrn_radiation_type MoK/a
_diffrn_radiation_wavelength 0.70930
_diffrn_reflns_av_R_equivalents 0.0000
_diffrn_reflns_av_sigmaI/netI 0.1342
_diffrn_reflns_limit_h_max 19
_diffrn_reflns_limit_h_min -19
_diffrn_reflns_limit_k_max 14
_diffrn_reflns_limit_k_min 0
_diffrn_reflns_limit_l_max 43
_diffrn_reflns_limit_l_min 0
_diffrn_reflns_number 6770
_diffrn_reflns_theta_full 22.29
_diffrn_reflns_theta_max 22.29
_diffrn_reflns_theta_min 2.03
_diffrn_standards_interval_time '1 Hr '
_diffrn_standards_number 3
_exptl_absorpt_coefficient_mu 0.530
_exptl_crystal_colour WINE-RED
_exptl_crystal_density_diffrn 1.179
_exptl_crystal_density_method 'not measured'
_exptl_crystal_description PLATE
_exptl_crystal_F_000 3728
_exptl_crystal_size_max 0.11
_exptl_crystal_size_mid 0.09
_exptl_crystal_size_min 0.07
_refine_diff_density_max 0.491
_refine_diff_density_min -0.591
_refine_diff_density_rms 0.090
_refine_ls_abs_structure_details 'Flack H D (1983), Acta Cryst. A39, 876-881'
_refine_ls_abs_structure_Flack 0.11(6)
_refine_ls_extinction_method none
_refine_ls_goodness_of_fit_ref 1.179
_refine_ls_hydrogen_treatment mixed
_refine_ls_matrix_type fullcycle
_refine_ls_number_parameters 836
_refine_ls_number_reflns 6770
_refine_ls_number_restraints 1
_refine_ls_restrained_S_all 1.179
_refine_ls_R_factor_all 0.1470
_refine_ls_R_factor_gt 0.0749
_refine_ls_shift/su_max 1.435
_refine_ls_shift/su_mean 0.195
_refine_ls_structure_factor_coef Fsqd
_refine_ls_weighting_details 'w=1/[\s^2^(Fo^2^)+(0.1000P)^2^+0.0000P] where P=(Fo^2^+2Fc^2^)/3'
_refine_ls_weighting_scheme calc
_refine_ls_wR_factor_gt 0.2133
_refine_ls_wR_factor_ref 0.2364
_reflns_number_gt 3357
_reflns_number_total 6770
_reflns_threshold_expression >2sigma(I)
_cod_data_source_file b004211k.txt
_cod_data_source_block 998das7
_cod_depositor_comments
;
The following automatic conversions were performed:
'_symmetry_cell_setting' value 'MONOCLINIC' changed to 'monoclinic'
according to '/home/saulius/struct/CIF-dictionaries/cif_core.dic'
dictionary named 'cif_core.dic' version 2.4.1 from 2010-06-29.

Automatic conversion script
Id: cif_fix_enum 1527 2010-12-29 10:47:43Z saulius 

The following automatic conversions were performed:

'_refine_ls_weighting_scheme' value 'calc
w=1/[\s^2^(Fo^2^)+(0.1000P)^2^+0.0000P] where P=(Fo^2^+2Fc^2^)/3' was
changed to 'calc'. New tag '_refine_ls_weighting_details' was
created. The value of the new tag was set to
'w=1/[\s^2^(Fo^2^)+(0.1000P)^2^+0.0000P] where P=(Fo^2^+2Fc^2^)/3'.

Automatic conversion script
Id: cif_fix_values 3143 2015-03-26 13:38:13Z robertas 
;
_cod_original_sg_symbol_H-M C2
_cod_database_code 7009881

loop_
_symmetry_equiv_pos_as_xyz
'x, y, z'
'-x, y, -z'
'x+1/2, y+1/2, z'
'-x+1/2, y+1/2, -z'

loop_
_atom_site_label
_atom_site_type_symbol
_atom_site_fract_x
_atom_site_fract_y
_atom_site_fract_z
_atom_site_U_iso_or_equiv
_atom_site_adp_type
_atom_site_occupancy
_atom_site_calc_flag
_atom_site_refinement_flags
_atom_site_disorder_assembly
_atom_site_disorder_group
Zn1 Zn 0.32109(9) 0.37257(15) 0.37236(4) 0.0366(6) Uani 1 d . . .
N1 N 0.2224(8) 0.3388(10) 0.3890(4) 0.053(4) Uani 1 d . . .
N2 N 0.2912(7) 0.5194(9) 0.3738(3) 0.033(3) Uani 1 d . . .
N3 N 0.3977(7) 0.4095(9) 0.3439(3) 0.037(3) Uani 1 d . . .
N4 N 0.3300(8) 0.2281(11) 0.3531(3) 0.050(4) Uani 1 d . . .
C5 C 0.3028(8) 0.1470(11) 0.3755(4) 0.027(4) Uani 1 d . . .
C6 C 0.2395(9) 0.1576(13) 0.3891(4) 0.040(4) Uani 1 d . . .
C25 C 0.2084(7) 0.0590(7) 0.4011(3) 0.048(5) Uani 1 d G . .
C26 C 0.2388(6) 0.0207(11) 0.4320(3) 0.109(9) Uani 1 d G . .
H26 H 0.2751 0.0552 0.4456 0.130 Uiso 1 calc R . .
C27 C 0.2147(8) -0.0693(12) 0.4423(3) 0.100(8) Uani 1 d G . .
H27 H 0.2350 -0.0950 0.4629 0.120 Uiso 1 calc R . .
C28 C 0.1604(8) -0.1210(8) 0.4218(4) 0.089(7) Uani 1 d G . .
H28 H 0.1443 -0.1812 0.4287 0.107 Uiso 1 calc R . .
C29 C 0.1300(6) -0.0826(9) 0.3910(3) 0.063(6) Uani 1 d G . .
H29 H 0.0937 -0.1172 0.3773 0.075 Uiso 1 calc R . .
C30 C 0.1541(6) 0.0074(10) 0.3807(3) 0.062(6) Uani 1 d G . .
H30 H 0.1338 0.0330 0.3601 0.075 Uiso 1 calc R . .
C7 C 0.2075(8) 0.2360(11) 0.3977(4) 0.030(4) Uani 1 d . . .
C8 C 0.1487(10) 0.2522(15) 0.4186(5) 0.064(6) Uani 1 d . . .
H8 H 0.1264 0.2016 0.4287 0.077 Uiso 1 calc R . .
C9 C 0.1306(11) 0.3518(15) 0.4216(6) 0.083(7) Uani 1 d . . .
H9 H 0.0964 0.3795 0.4333 0.099 Uiso 1 calc R . .
C10 C 0.1791(7) 0.4009(12) 0.4015(3) 0.031(4) Uani 1 d . . .
C11 C 0.1806(8) 0.5020(11) 0.4011(4) 0.027(4) Uiso 1 d . . .
C31 C 0.1300(6) 0.5624(9) 0.4189(3) 0.054(5) Uani 1 d G . .
C32 C 0.1501(6) 0.5796(11) 0.4528(3) 0.079(7) Uani 1 d G . .
H32 H 0.1954 0.5583 0.4637 0.095 Uiso 1 calc R . .
C33 C 0.1023(8) 0.6287(12) 0.4704(2) 0.159(14) Uani 1 d G . .
H33 H 0.1157 0.6402 0.4931 0.191 Uiso 1 calc R . .
C34 C 0.0346(7) 0.6605(10) 0.4541(3) 0.094(9) Uani 1 d G . .
H34 H 0.0026 0.6933 0.4659 0.113 Uiso 1 calc R . .
C35 C 0.0145(5) 0.6432(9) 0.4202(3) 0.055(5) Uani 1 d G . .
H35 H -0.0308 0.6645 0.4093 0.067 Uiso 1 calc R . .
C36 C 0.0623(6) 0.5942(9) 0.4025(2) 0.053(5) Uani 1 d G . .
H36 H 0.0488 0.5826 0.3798 0.064 Uiso 1 calc R . .
C12 C 0.2341(8) 0.5605(10) 0.3881(3) 0.020(3) Uiso 1 d . . .
C13 C 0.2359(9) 0.6621(12) 0.3879(4) 0.036(4) Uani 1 d . . .
H13 H 0.2040 0.7056 0.3960 0.043 Uiso 1 calc R . .
C14 C 0.2929(13) 0.6828(14) 0.3735(6) 0.086(8) Uani 1 d . . .
H14 H 0.3152 0.7442 0.3758 0.103 Uiso 1 calc R . .
C15 C 0.3222(11) 0.5983(13) 0.3522(5) 0.069(6) Uani 1 d . . .
C16 C 0.3842(10) 0.5882(14) 0.3431(5) 0.049(5) Uani 1 d . . .
C37 C 0.4178(6) 0.6900(6) 0.3329(3) 0.037(4) Uani 1 d G . .
C38 C 0.3795(4) 0.7539(7) 0.3097(3) 0.040(4) Uani 1 d G . .
H38 H 0.3317 0.7392 0.3000 0.048 Uiso 1 calc R . .
C39 C 0.4127(5) 0.8396(7) 0.3010(2) 0.060(6) Uani 1 d G . .
H39 H 0.3871 0.8823 0.2855 0.072 Uiso 1 calc R . .
C40 C 0.4842(5) 0.8616(6) 0.3154(2) 0.023(3) Uiso 1 d G . .
H40 H 0.5064 0.9190 0.3096 0.028 Uiso 1 calc R . .
C41 C 0.5224(4) 0.7978(8) 0.3386(3) 0.091(8) Uani 1 d G . .
H41 H 0.5703 0.8124 0.3483 0.109 Uiso 1 calc R . .
C42 C 0.4893(6) 0.7120(7) 0.3473(2) 0.048(5) Uani 1 d G . .
H42 H 0.5149 0.6693 0.3628 0.058 Uiso 1 calc R . .
C17 C 0.4124(9) 0.5039(12) 0.3338(4) 0.034(4) Uani 1 d . . .
C18 C 0.4731(9) 0.4993(12) 0.3126(3) 0.031(4) Uani 1 d . . .
H18 H 0.4987 0.5524 0.3057 0.037 Uiso 1 calc R . .
C19 C 0.4827(10) 0.4070(14) 0.3058(5) 0.069(6) Uani 1 d . . .
H19 H 0.5126 0.3822 0.2913 0.083 Uiso 1 calc R . .
C20 C 0.4365(10) 0.3489(14) 0.3256(5) 0.057(5) Uani 1 d . . .
C21 C 0.4308(8) 0.2482(12) 0.3249(4) 0.030(4) Uani 1 d . . .
C43 C 0.4876(6) 0.1897(8) 0.3089(3) 0.060(6) Uani 1 d G . .
C44 C 0.4601(5) 0.1467(8) 0.2784(3) 0.041(4) Uani 1 d G . .
H44 H 0.4108 0.1537 0.2696 0.050 Uiso 1 calc R . .
C45 C 0.5063(7) 0.0931(8) 0.2613(2) 0.065(6) Uani 1 d G . .
H45 H 0.4880 0.0643 0.2409 0.078 Uiso 1 calc R . .
C46 C 0.5800(6) 0.0826(9) 0.2745(3) 0.059(5) Uani 1 d G . .
H46 H 0.6110 0.0468 0.2630 0.071 Uiso 1 calc R . .
C47 C 0.6075(5) 0.1257(10) 0.3049(3) 0.098(8) Uani 1 d G . .
H47 H 0.6568 0.1187 0.3138 0.118 Uiso 1 calc R . .
C48 C 0.5613(6) 0.1793(9) 0.3221(2) 0.054(5) Uani 1 d G . .
H48 H 0.5797 0.2081 0.3425 0.065 Uiso 1 calc R . .
C22 C 0.3867(9) 0.1889(12) 0.3437(4) 0.034(4) Uiso 1 d . . .
C23 C 0.3854(9) 0.0851(12) 0.3437(4) 0.042(5) Uani 1 d . . .
H23 H 0.4213 0.0429 0.3383 0.050 Uiso 1 calc R . .
C24 C 0.3242(11) 0.0616(15) 0.3527(4) 0.067(6) Uani 1 d . . .
H24 H 0.2975 0.0046 0.3469 0.081 Uiso 1 calc R . .
N5 N 0.3899(4) 0.3804(8) 0.42076(16) 0.030(3) Uani 1 d G . .
C49 C 0.3609(4) 0.3586(9) 0.4495(2) 0.066(6) Uani 1 d G . .
H49 H 0.3128 0.3368 0.4479 0.079 Uiso 1 calc R . .
C50 C 0.4040(5) 0.3692(10) 0.48060(17) 0.062(5) Uani 1 d G . .
H50 H 0.3846 0.3546 0.4998 0.074 Uiso 1 calc R . .
C51 C 0.4760(5) 0.4017(9) 0.48294(17) 0.035(4) Uani 1 d G . .
C52 C 0.5050(4) 0.4235(8) 0.4542(2) 0.059(5) Uani 1 d G . .
H52 H 0.5532 0.4453 0.4558 0.071 Uiso 1 calc R . .
C53 C 0.4619(5) 0.4129(8) 0.42310(18) 0.059(5) Uani 1 d G . .
H53 H 0.4813 0.4275 0.4039 0.070 Uiso 1 calc R . .
Zn2 Zn 0.17921(10) 0.88896(16) 0.13090(5) 0.0430(7) Uani 1 d . . .
N1' N 0.1031(7) 0.8504(9) 0.1620(3) 0.032(3) Uani 1 d . . .
N2' N 0.1618(6) 1.0362(7) 0.1377(2) 0.012(3) Uiso 1 d . . .
N3' N 0.2706(7) 0.9330(9) 0.1110(3) 0.033(3) Uani 1 d . . .
N4' N 0.2151(7) 0.7477(10) 0.1365(3) 0.037(3) Uani 1 d . . .
C5' C 0.1765(7) 0.6678(10) 0.1393(3) 0.011(3) Uiso 1 d . . .
C6' C 0.1150(8) 0.6703(11) 0.1599(4) 0.028(4) Uani 1 d . . .
C25' C 0.0794(7) 0.5776(8) 0.1673(3) 0.050(5) Uani 1 d G . .
C26' C 0.1183(6) 0.5099(11) 0.1888(3) 0.087(7) Uani 1 d G . .
H26' H 0.1670 0.5220 0.1977 0.105 Uiso 1 calc R . .
C27' C 0.0842(9) 0.4243(10) 0.1971(3) 0.078(7) Uani 1 d G . .
H27' H 0.1102 0.3791 0.2115 0.093 Uiso 1 calc R . .
C28' C 0.0114(9) 0.4063(8) 0.1838(3) 0.132(11) Uani 1 d G . .
H28' H -0.0113 0.3490 0.1893 0.159 Uiso 1 calc R . .
C29' C -0.0274(6) 0.4739(11) 0.1622(3) 0.050(5) Uani 1 d G . .
H29' H -0.0761 0.4619 0.1533 0.060 Uiso 1 calc R . .
C30' C 0.0066(7) 0.5596(9) 0.1540(3) 0.070(6) Uani 1 d G . .
H30' H -0.0193 0.6048 0.1395 0.084 Uiso 1 calc R . .
C7' C 0.0822(9) 0.7613(13) 0.1695(4) 0.041(5) Uani 1 d . . .
C8' C 0.0372(11) 0.7666(16) 0.1944(6) 0.080(7) Uani 1 d . . .
H8' H 0.0227 0.7152 0.2069 0.095 Uiso 1 calc R . .
C9' C 0.0193(9) 0.8642(13) 0.1961(4) 0.048(5) Uani 1 d . . .
H9' H -0.0138 0.8908 0.2088 0.058 Uiso 1 calc R . .
C10' C 0.0611(7) 0.9183(10) 0.1749(3) 0.026(4) Uiso 1 d . . .
C11' C 0.0606(11) 1.0240(14) 0.1724(4) 0.053(5) Uani 1 d . . .
C31' C 0.0156(6) 1.0784(8) 0.1956(3) 0.033(4) Uani 1 d G . .
C32' C 0.0418(6) 1.1262(9) 0.2253(3) 0.073(6) Uani 1 d G . .
H32' H 0.0910 1.1204 0.2346 0.088 Uiso 1 calc R . .
C33' C -0.0053(9) 1.1824(9) 0.2411(3) 0.084(7) Uani 1 d G . .
H33' H 0.0122 1.2143 0.2610 0.101 Uiso 1 calc R . .
C34' C -0.0788(8) 1.1910(9) 0.2272(3) 0.085(7) Uani 1 d G . .
H34' H -0.1104 1.2286 0.2378 0.102 Uiso 1 calc R . .
C35' C -0.1051(5) 1.1432(10) 0.1975(4) 0.072(6) Uani 1 d G . .
H35' H -0.1542 1.1490 0.1882 0.086 Uiso 1 calc R . .
C36' C -0.0579(6) 1.0870(8) 0.1816(2) 0.059(5) Uani 1 d G . .
H36' H -0.0755 1.0551 0.1617 0.071 Uiso 1 calc R . .
C12' C 0.1139(11) 1.0762(14) 0.1585(5) 0.062(6) Uani 1 d . . .
C13' C 0.1175(10) 1.1798(15) 0.1593(5) 0.074(6) Uani 1 d . . .
H13' H 0.0932 1.2217 0.1720 0.089 Uiso 1 calc R . .
C14' C 0.1653(8) 1.2071(9) 0.1367(3) 0.024(4) Uani 1 d . . .
H14' H 0.1704 1.2666 0.1261 0.029 Uiso 1 calc R . .
C15' C 0.2038(9) 1.1155(14) 0.1351(4) 0.047(5) Uani 1 d . . .
C16' C 0.2589(11) 1.1117(14) 0.1135(5) 0.064(6) Uani 1 d . . .
C37' C 0.2939(7) 1.2073(7) 0.1041(3) 0.058(5) Uani 1 d G . .
C38' C 0.2682(6) 1.2574(9) 0.0748(3) 0.054(5) Uani 1 d G . .
H38' H 0.2295 1.2318 0.0598 0.065 Uiso 1 calc R . .
C39' C 0.3005(7) 1.3457(9) 0.0678(3) 0.084(7) Uani 1 d G . .
H39' H 0.2833 1.3792 0.0482 0.101 Uiso 1 calc R . .
C40' C 0.3583(7) 1.3839(7) 0.0901(3) 0.062(5) Uani 1 d G . .
H40' H 0.3799 1.4430 0.0855 0.075 Uiso 1 calc R . .
C41' C 0.3840(5) 1.3337(10) 0.1195(3) 0.065(6) Uani 1 d G . .
H41' H 0.4227 1.3593 0.1344 0.077 Uiso 1 calc R . .
C42' C 0.3517(7) 1.2454(9) 0.1265(3) 0.067(6) Uani 1 d G . .
H42' H 0.3689 1.2119 0.1461 0.081 Uiso 1 calc R . .
C17' C 0.2953(10) 1.0197(13) 0.1029(5) 0.046(5) Uani 1 d . . .
C18' C 0.3563(10) 1.0220(13) 0.0852(4) 0.048(5) Uani 1 d . . .
H18' H 0.3807 1.0758 0.0781 0.058 Uiso 1 calc R . .
C19' C 0.3689(9) 0.9277(12) 0.0817(4) 0.041(4) Uani 1 d . . .
H19' H 0.4082 0.9038 0.0723 0.050 Uiso 1 calc R . .
C20' C 0.3163(9) 0.8653(14) 0.0939(4) 0.051(5) Uani 1 d . . .
C21' C 0.3152(12) 0.7649(15) 0.0969(5) 0.066(6) Uani 1 d . . .
C43' C 0.3667(7) 0.7111(9) 0.0792(4) 0.051(5) Uani 1 d G . .
C44' C 0.3461(7) 0.6789(11) 0.0465(4) 0.141(12) Uani 1 d G . .
H44' H 0.2988 0.6903 0.0356 0.169 Uiso 1 calc R . .
C45' C 0.3963(11) 0.6295(11) 0.0304(3) 0.078(7) Uani 1 d G . .
H45' H 0.3826 0.6080 0.0085 0.094 Uiso 1 calc R . .
C46' C 0.4671(9) 0.6124(10) 0.0468(4) 0.091(8) Uani 1 d G . .
H46' H 0.5007 0.5794 0.0360 0.109 Uiso 1 calc R . .
C47' C 0.4876(6) 0.6447(12) 0.0794(5) 0.162(14) Uani 1 d G . .
H47' H 0.5350 0.6333 0.0904 0.195 Uiso 1 calc R . .
C48' C 0.4374(8) 0.6941(10) 0.0956(3) 0.077(7) Uani 1 d G . .
H48' H 0.4512 0.7156 0.1174 0.092 Uiso 1 calc R . .
C22' C 0.2678(12) 0.7120(17) 0.1179(5) 0.065(6) Uani 1 d . . .
C23' C 0.2669(13) 0.6030(16) 0.1200(6) 0.085(7) Uani 1 d . . .
H23' H 0.2998 0.5617 0.1116 0.102 Uiso 1 calc R . .
C24' C 0.2120(9) 0.5725(12) 0.1356(4) 0.043(4) Uani 1 d . . .
H24' H 0.2000 0.5099 0.1421 0.051 Uiso 1 calc R . .
N5' N 0.1133(5) 0.8723(8) 0.07913(16) 0.057(4) Uani 1 d G . .
C49' C 0.0425(5) 0.8350(8) 0.07657(19) 0.039(4) Uani 1 d G . .
H49' H 0.0244 0.8149 0.0956 0.047 Uiso 1 calc R . .
C50' C -0.0012(4) 0.8276(8) 0.0455(2) 0.048(5) Uani 1 d G . .
H50' H -0.0486 0.8026 0.0438 0.057 Uiso 1 calc R . .
C51' C 0.0258(5) 0.8575(8) 0.01705(18) 0.057(5) Uani 1 d G . .
C52' C 0.0966(5) 0.8948(8) 0.01961(18) 0.039(4) Uani 1 d G . .
H52' H 0.1146 0.9148 0.0006 0.047 Uiso 1 calc R . .
C53' C 0.1403(4) 0.9022(8) 0.0506(2) 0.047(5) Uani 1 d G . .
H53' H 0.1876 0.9272 0.0524 0.057 Uiso 1 calc R . .

loop_
_atom_site_aniso_label
_atom_site_aniso_U_11
_atom_site_aniso_U_22
_atom_site_aniso_U_33
_atom_site_aniso_U_23
_atom_site_aniso_U_13
_atom_site_aniso_U_12
Zn1 0.0314(10) 0.0398(12) 0.0409(10) -0.0055(11) 0.0126(7) 0.0006(11)
N1 0.046(9) 0.049(10) 0.075(11) -0.008(8) 0.041(8) 0.000(8)
N2 0.041(8) 0.038(8) 0.020(7) -0.017(6) 0.005(6) 0.001(7)
N3 0.042(8) 0.040(9) 0.027(7) -0.004(6) 0.002(6) 0.002(7)
N4 0.055(11) 0.074(11) 0.021(9) -0.010(8) 0.008(8) 0.006(9)
C5 0.035(10) 0.031(9) 0.016(8) 0.005(7) 0.005(7) -0.007(8)
C6 0.031(11) 0.046(12) 0.046(12) 0.001(9) 0.018(9) -0.007(9)
C25 0.036(11) 0.054(12) 0.058(13) 0.007(11) 0.016(10) 0.002(10)
C26 0.10(2) 0.11(2) 0.11(2) 0.017(18) 0.026(18) -0.030(18)
C27 0.11(2) 0.10(2) 0.097(18) 0.049(16) 0.055(16) 0.000(16)
C28 0.103(17) 0.045(13) 0.14(2) -0.017(17) 0.082(16) -0.011(15)
C29 0.070(13) 0.072(15) 0.051(12) -0.017(11) 0.024(10) -0.033(11)
C30 0.062(14) 0.047(12) 0.083(16) -0.011(12) 0.030(13) -0.006(11)
C7 0.020(9) 0.024(9) 0.044(11) 0.008(8) 0.004(8) -0.004(7)
C8 0.053(13) 0.063(14) 0.084(15) -0.007(12) 0.036(12) -0.013(11)
C9 0.058(14) 0.063(16) 0.13(2) -0.022(14) 0.030(14) -0.001(12)
C10 0.025(8) 0.050(11) 0.020(8) -0.016(8) 0.007(6) 0.000(8)
C31 0.059(13) 0.033(11) 0.076(16) -0.007(11) 0.024(12) -0.003(10)
C32 0.080(15) 0.121(18) 0.042(13) -0.026(12) 0.027(11) 0.057(13)
C33 0.17(4) 0.14(3) 0.15(3) -0.01(3) 0.00(3) 0.04(3)
C34 0.061(16) 0.065(16) 0.17(3) -0.021(17) 0.052(17) 0.018(13)
C35 0.059(12) 0.052(12) 0.067(13) -0.011(11) 0.048(11) 0.007(10)
C36 0.059(12) 0.056(12) 0.047(11) -0.004(9) 0.019(10) 0.019(10)
C13 0.032(10) 0.052(12) 0.031(10) -0.011(8) 0.028(8) 0.002(9)
C14 0.10(2) 0.033(12) 0.11(2) -0.014(13) -0.028(16) 0.010(13)
C15 0.083(15) 0.044(12) 0.086(16) 0.005(11) 0.031(13) 0.014(11)
C16 0.044(12) 0.062(14) 0.040(12) -0.001(10) 0.005(10) 0.004(11)
C37 0.025(10) 0.029(10) 0.060(12) 0.002(9) 0.016(9) -0.002(8)
C38 0.041(11) 0.029(10) 0.046(11) 0.005(9) -0.006(8) 0.014(8)
C39 0.105(17) 0.037(11) 0.050(12) 0.020(9) 0.053(12) 0.032(10)
C41 0.057(16) 0.066(17) 0.15(2) -0.011(15) 0.000(15) -0.008(13)
C42 0.075(14) 0.047(11) 0.019(10) 0.004(8) -0.004(9) -0.006(10)
C17 0.051(12) 0.033(10) 0.022(10) 0.001(8) 0.023(9) -0.003(9)
C18 0.050(11) 0.039(10) 0.007(8) 0.005(7) 0.014(8) -0.008(8)
C19 0.059(13) 0.054(15) 0.101(15) -0.022(12) 0.036(12) 0.002(11)
C20 0.042(11) 0.062(14) 0.069(14) -0.015(11) 0.011(10) 0.002(10)
C21 0.014(9) 0.037(10) 0.042(10) -0.001(8) 0.011(8) 0.018(8)
C43 0.077(16) 0.049(13) 0.056(14) -0.007(11) 0.014(12) -0.010(12)
C44 0.043(10) 0.053(11) 0.035(10) -0.006(9) 0.027(9) 0.006(9)
C45 0.093(17) 0.051(13) 0.055(13) -0.018(10) 0.027(13) 0.002(12)
C46 0.049(14) 0.072(14) 0.061(13) -0.006(11) 0.022(10) -0.006(11)
C47 0.055(14) 0.11(2) 0.13(2) 0.002(18) 0.038(15) 0.003(14)
C48 0.052(12) 0.088(14) 0.025(10) -0.020(10) 0.014(9) 0.029(11)
C23 0.038(11) 0.043(11) 0.049(12) -0.018(9) 0.020(9) -0.003(9)
C24 0.075(16) 0.071(14) 0.055(13) -0.006(11) 0.008(12) 0.018(12)
N5 0.027(7) 0.041(7) 0.023(6) -0.012(7) 0.006(5) -0.005(7)
C49 0.028(10) 0.086(16) 0.087(14) 0.001(13) 0.018(10) 0.007(11)
C50 0.026(9) 0.111(17) 0.050(11) 0.006(13) 0.013(8) -0.014(12)
C51 0.023(9) 0.053(11) 0.027(8) 0.009(8) 0.005(6) -0.004(8)
C52 0.028(10) 0.073(14) 0.077(14) -0.002(11) 0.004(10) -0.016(10)
C53 0.055(12) 0.066(14) 0.057(12) 0.018(10) 0.014(10) -0.009(10)
Zn2 0.0397(11) 0.0429(13) 0.0461(11) -0.0015(12) 0.0061(8) 0.0018(12)
N1' 0.036(8) 0.031(9) 0.034(8) 0.001(6) 0.018(6) 0.000(6)
N3' 0.030(8) 0.041(8) 0.026(7) -0.005(6) -0.005(6) 0.006(7)
N4' 0.039(8) 0.058(9) 0.013(7) 0.006(7) 0.001(6) 0.013(7)
C6' 0.034(10) 0.034(10) 0.019(9) 0.004(8) 0.009(8) 0.002(8)
C25' 0.067(14) 0.047(12) 0.036(11) 0.014(9) 0.013(10) 0.012(10)
C26' 0.102(19) 0.084(18) 0.081(17) -0.007(14) 0.029(15) -0.012(16)
C27' 0.090(17) 0.047(14) 0.093(17) 0.013(12) 0.003(14) 0.011(13)
C28' 0.15(3) 0.10(3) 0.15(3) -0.03(2) 0.04(2) 0.00(2)
C29' 0.065(13) 0.068(13) 0.021(10) -0.005(9) 0.021(9) -0.001(11)
C30' 0.052(14) 0.061(14) 0.098(17) 0.014(13) 0.015(12) 0.007(12)
C7' 0.037(11) 0.040(11) 0.045(12) 0.000(9) 0.007(9) 0.003(9)
C8' 0.061(15) 0.062(16) 0.110(19) 0.023(14) -0.003(14) 0.020(12)
C9' 0.051(10) 0.060(13) 0.038(10) 0.001(10) 0.019(8) 0.006(10)
C11' 0.077(14) 0.067(13) 0.016(10) -0.004(9) 0.005(10) -0.010(11)
C31' 0.036(10) 0.033(9) 0.038(10) 0.000(8) 0.030(8) 0.007(8)
C32' 0.080(16) 0.040(13) 0.097(17) -0.014(12) 0.007(13) 0.007(11)
C33' 0.091(18) 0.068(15) 0.10(2) 0.005(13) 0.033(16) 0.007(15)
C34' 0.14(2) 0.066(16) 0.060(16) -0.020(13) 0.047(15) 0.003(16)
C35' 0.047(13) 0.058(14) 0.109(18) -0.017(13) 0.010(12) 0.013(11)
C36' 0.046(13) 0.050(13) 0.084(14) -0.017(11) 0.017(11) -0.001(10)
C12' 0.069(15) 0.039(13) 0.086(17) -0.028(11) 0.038(13) -0.007(11)
C13' 0.043(13) 0.065(15) 0.120(19) -0.024(13) 0.026(13) 0.006(11)
C14' 0.047(10) 0.004(7) 0.021(9) 0.001(6) 0.003(8) 0.000(7)
C15' 0.026(10) 0.078(14) 0.038(12) -0.007(10) 0.004(9) -0.009(10)
C16' 0.066(14) 0.039(13) 0.083(16) 0.000(11) -0.007(12) 0.008(11)
C37' 0.074(15) 0.043(12) 0.062(15) 0.000(11) 0.030(12) -0.001(11)
C38' 0.058(12) 0.068(13) 0.039(12) 0.002(11) 0.016(10) -0.014(11)
C39' 0.069(15) 0.081(18) 0.104(17) 0.030(14) 0.021(13) 0.003(13)
C40' 0.064(12) 0.065(12) 0.071(12) 0.003(13) 0.050(10) -0.007(13)
C41' 0.048(12) 0.078(15) 0.067(14) 0.001(12) 0.007(11) -0.008(11)
C42' 0.051(13) 0.064(14) 0.090(16) -0.011(12) 0.023(12) -0.019(11)
C17' 0.038(12) 0.038(11) 0.063(14) 0.007(10) 0.009(10) -0.005(9)
C18' 0.057(13) 0.043(12) 0.052(13) -0.005(10) 0.037(11) -0.003(10)
C19' 0.048(11) 0.041(11) 0.043(10) 0.004(8) 0.031(8) 0.004(9)
C20' 0.039(10) 0.047(12) 0.070(12) 0.003(11) 0.017(9) 0.010(10)
C21' 0.076(16) 0.059(14) 0.063(15) -0.006(12) 0.014(12) 0.024(12)
C43' 0.045(13) 0.040(11) 0.070(14) 0.000(10) 0.018(11) 0.017(9)
C44' 0.13(3) 0.10(2) 0.18(3) -0.04(2) -0.02(2) 0.01(2)
C45' 0.104(18) 0.077(16) 0.059(14) -0.025(12) 0.032(13) 0.022(14)
C46' 0.11(2) 0.081(18) 0.094(19) -0.008(15) 0.051(16) 0.007(16)
C47' 0.07(2) 0.09(2) 0.33(5) 0.00(3) 0.04(3) 0.027(18)
C48' 0.062(15) 0.091(17) 0.074(16) 0.001(13) 0.002(13) 0.034(14)
C22' 0.065(15) 0.107(19) 0.021(12) -0.011(12) -0.001(11) 0.002(13)
C23' 0.100(19) 0.053(15) 0.096(19) -0.023(13) -0.002(15) 0.031(14)
C24' 0.037(10) 0.039(10) 0.061(12) 0.012(9) 0.034(9) 0.010(9)
N5' 0.039(8) 0.057(10) 0.068(10) -0.002(9) -0.013(7) 0.010(9)
C49' 0.027(10) 0.048(10) 0.041(11) -0.001(8) 0.001(8) 0.010(8)
C50' 0.051(12) 0.061(12) 0.033(11) -0.005(9) 0.012(9) -0.011(9)
C51' 0.072(13) 0.051(13) 0.044(11) -0.001(9) 0.000(9) 0.002(10)
C52' 0.034(9) 0.051(11) 0.032(9) 0.001(9) 0.001(7) 0.002(9)
C53' 0.063(11) 0.059(13) 0.019(9) 0.003(9) 0.005(8) -0.014(10)

loop_
_atom_type_symbol
_atom_type_description
_atom_type_scat_dispersion_real
_atom_type_scat_dispersion_imag
_atom_type_scat_source
C C 0.0033 0.0016 'International Tables Vol C Tables 4.2.6.8 and 6.1.1.4'
Zn Zn 0.2839 1.4301 'International Tables Vol C Tables 4.2.6.8 and 6.1.1.4'
N N 0.0061 0.0033 'International Tables Vol C Tables 4.2.6.8 and 6.1.1.4'
H H 0.0000 0.0000 'International Tables Vol C Tables 4.2.6.8 and 6.1.1.4'

loop_
_geom_angle_atom_site_label_1
_geom_angle_atom_site_label_2
_geom_angle_atom_site_label_3
_geom_angle
_geom_angle_site_symmetry_1
_geom_angle_site_symmetry_3
_geom_angle_publ_flag
N3 Zn1 N2 89.4(6) . . ?
N3 Zn1 N1 163.9(6) . . ?
N2 Zn1 N1 87.4(6) . . ?
N3 Zn1 N4 85.4(6) . . ?
N2 Zn1 N4 159.1(6) . . ?
N1 Zn1 N4 92.1(6) . . ?
N3 Zn1 N5 98.2(5) . . ?
N2 Zn1 N5 92.7(5) . . ?
N1 Zn1 N5 97.7(5) . . ?
N4 Zn1 N5 108.0(5) . . ?
C10 N1 C7 111.8(15) . . ?
C10 N1 Zn1 126.4(13) . . ?
C7 N1 Zn1 119.2(12) . . ?
C12 N2 C15 109.0(16) . . ?
C12 N2 Zn1 128.2(11) . . ?
C15 N2 Zn1 121.8(14) . . ?
C20 N3 C17 104.6(15) . . ?
C20 N3 Zn1 128.7(13) . . ?
C17 N3 Zn1 125.8(12) . . ?
C22 N4 C5 103.2(15) . . ?
C22 N4 Zn1 127.2(14) . . ?
C5 N4 Zn1 112.9(11) . . ?
C6 C5 C24 128.4(17) . . ?
C6 C5 N4 122.0(16) . . ?
C24 C5 N4 92.8(14) . . ?
C7 C6 C5 130.2(18) . . ?
C7 C6 C25 114.8(16) . . ?
C5 C6 C25 114.2(16) . . ?
C26 C25 C30 120.0 . . ?
C26 C25 C6 119.1(13) . . ?
C30 C25 C6 120.8(13) . . ?
C27 C26 C25 120.0 . . ?
C28 C27 C26 120.0 . . ?
C27 C28 C29 120.0 . . ?
C28 C29 C30 120.0 . . ?
C29 C30 C25 120.0 . . ?
C6 C7 N1 127.5(17) . . ?
C6 C7 C8 132.6(18) . . ?
N1 C7 C8 99.9(16) . . ?
C9 C8 C7 113(2) . . ?
C8 C9 C10 103(2) . . ?
N1 C10 C11 128.6(17) . . ?
N1 C10 C9 112.3(17) . . ?
C11 C10 C9 118.6(18) . . ?
C10 C11 C12 125.1(16) . . ?
C10 C11 C31 121.6(15) . . ?
C12 C11 C31 112.8(14) . . ?
C32 C31 C36 120.0 . . ?
C32 C31 C11 118.5(12) . . ?
C36 C31 C11 121.3(12) . . ?
C31 C32 C33 120.0 . . ?
C32 C33 C34 120.0 . . ?
C35 C34 C33 120.0 . . ?
C34 C35 C36 120.0 . . ?
C35 C36 C31 120.0 . . ?
C13 C12 N2 112.2(16) . . ?
C13 C12 C11 125.2(16) . . ?
N2 C12 C11 122.6(14) . . ?
C14 C13 C12 104(2) . . ?
C13 C14 C15 117(2) . . ?
C16 C15 N2 121(2) . . ?
C16 C15 C14 130(2) . . ?
N2 C15 C14 90.3(19) . . ?
C15 C16 C17 126(2) . . ?
C15 C16 C37 113(2) . . ?
C17 C16 C37 119.1(18) . . ?
C38 C37 C42 120.0 . . ?
C38 C37 C16 122.7(11) . . ?
C42 C37 C16 117.3(11) . . ?
C39 C38 C37 120.0 . . ?
C38 C39 C40 120.0 . . ?
C41 C40 C39 120.0 . . ?
C40 C41 C42 120.0 . . ?
C41 C42 C37 120.0 . . ?
C16 C17 N3 127.4(18) . . ?
C16 C17 C18 123.3(18) . . ?
N3 C17 C18 109.0(16) . . ?
C19 C18 C17 107.2(18) . . ?
C18 C19 C20 107(2) . . ?
C21 C20 N3 124.2(19) . . ?
C21 C20 C19 124(2) . . ?
N3 C20 C19 111.3(18) . . ?
C20 C21 C22 126.3(18) . . ?
C20 C21 C43 118.0(16) . . ?
C22 C21 C43 114.3(15) . . ?
C44 C43 C48 120.0 . . ?
C44 C43 C21 114.5(11) . . ?
C48 C43 C21 125.5(11) . . ?
C45 C44 C43 120.0 . . ?
C44 C45 C46 120.0 . . ?
C47 C46 C45 120.0 . . ?
C46 C47 C48 120.0 . . ?
C47 C48 C43 120.0 . . ?
N4 C22 C23 113.7(18) . . ?
N4 C22 C21 118.5(17) . . ?
C23 C22 C21 124.6(18) . . ?
C24 C23 C22 105(2) . . ?
C23 C24 C5 107.3(19) . . ?
C49 N5 C53 120.0 . . ?
C49 N5 Zn1 120.1(6) . . ?
C53 N5 Zn1 119.8(6) . . ?
N5 C49 C50 120.0 . . ?
C51 C50 C49 120.0 . . ?
C50 C51 C52 120.0 . . ?
C50 C51 C51 118.5(14) . 2_656 ?
C52 C51 C51 121.2(14) . 2_656 ?
C53 C52 C51 120.0 . . ?
C52 C53 N5 120.0 . . ?
N4' Zn2 N2' 164.0(5) . . ?
N4' Zn2 N3' 92.7(6) . . ?
N2' Zn2 N3' 85.6(5) . . ?
N4' Zn2 N1' 86.2(5) . . ?
N2' Zn2 N1' 91.7(5) . . ?
N3' Zn2 N1' 166.3(5) . . ?
N4' Zn2 N5' 97.3(5) . . ?
N2' Zn2 N5' 98.6(4) . . ?
N3' Zn2 N5' 91.1(4) . . ?
N1' Zn2 N5' 102.6(4) . . ?
C7' N1' C10' 109.2(13) . . ?
C7' N1' Zn2 128.1(11) . . ?
C10' N1' Zn2 122.4(10) . . ?
C15' N2' C12' 99.2(14) . . ?
C15' N2' Zn2 132.0(11) . . ?
C12' N2' Zn2 125.3(12) . . ?
C17' N3' C20' 101.1(15) . . ?
C17' N3' Zn2 133.5(12) . . ?
C20' N3' Zn2 123.9(11) . . ?
C5' N4' C22' 101.0(17) . . ?
C5' N4' Zn2 128.3(14) . . ?
C22' N4' Zn2 120.5(13) . . ?
N4' C5' C24' 117.6(18) . . ?
N4' C5' C6' 119.5(18) . . ?
C24' C5' C6' 117.5(17) . . ?
C25' C6' C7' 117.2(14) . . ?
C25' C6' C5' 119.3(15) . . ?
C7' C6' C5' 123.1(15) . . ?
C26' C25' C30' 120.0 . . ?
C26' C25' C6' 119.5(12) . . ?
C30' C25' C6' 120.4(12) . . ?
C25' C26' C27' 120.0 . . ?
C28' C27' C26' 120.0 . . ?
C27' C28' C29' 120.0 . . ?
C28' C29' C30' 120.0 . . ?
C29' C30' C25' 120.0 . . ?
N1' C7' C8' 110.2(17) . . ?
N1' C7' C6' 124.6(16) . . ?
C8' C7' C6' 123.5(18) . . ?
C9' C8' C7' 105(2) . . ?
C8' C9' C10' 107.8(18) . . ?
N1' C10' C9' 105.8(14) . . ?
N1' C10' C11' 130.4(15) . . ?
C9' C10' C11' 123.5(16) . . ?
C12' C11' C10' 122.4(18) . . ?
C12' C11' C31' 118.8(17) . . ?
C10' C11' C31' 115.8(15) . . ?
C32' C31' C36' 120.0 . . ?
C32' C31' C11' 127.4(11) . . ?
C36' C31' C11' 112.1(11) . . ?
C33' C32' C31' 120.0 . . ?
C32' C33' C34' 120.0 . . ?
C33' C34' C35' 120.0 . . ?
C36' C35' C34' 120.0 . . ?
C35' C36' C31' 120.0 . . ?
C11' C12' C13' 122(2) . . ?
C11' C12' N2' 125.8(19) . . ?
C13' C12' N2' 111.2(19) . . ?
C12' C13' C14' 106.3(19) . . ?
C13' C14' C15' 99.4(15) . . ?
N2' C15' C16' 119.2(17) . . ?
N2' C15' C14' 113.4(15) . . ?
C16' C15' C14' 117.2(17) . . ?
C15' C16' C37' 119.1(17) . . ?
C15' C16' C17' 126.0(18) . . ?
C37' C16' C17' 114.2(16) . . ?
C38' C37' C42' 120.0 . . ?
C38' C37' C16' 122.1(12) . . ?
C42' C37' C16' 117.9(12) . . ?
C37' C38' C39' 120.0 . . ?
C40' C39' C38' 120.0 . . ?
C39' C40' C41' 120.0 . . ?
C42' C41' C40' 120.0 . . ?
C41' C42' C37' 120.0 . . ?
N3' C17' C18' 118.3(17) . . ?
N3' C17' C16' 118.7(17) . . ?
C18' C17' C16' 123.0(18) . . ?
C19' C18' C17' 101.6(18) . . ?
C18' C19' C20' 113.5(18) . . ?
C21' C20' C19' 129.8(19) . . ?
C21' C20' N3' 123.7(17) . . ?
C19' C20' N3' 104.9(15) . . ?
C20' C21' C22' 123(2) . . ?
C20' C21' C43' 115.5(18) . . ?
C22' C21' C43' 121.2(18) . . ?
C44' C43' C48' 120.0 . . ?
C44' C43' C21' 121.4(15) . . ?
C48' C43' C21' 118.6(15) . . ?
C43' C44' C45' 120.0 . . ?
C46' C45' C44' 120.0 . . ?
C45' C46' C47' 120.0 . . ?
C46' C47' C48' 120.0 . . ?
C47' C48' C43' 120.0 . . ?
N4' C22' C23' 107(2) . . ?
N4' C22' C21' 131(2) . . ?
C23' C22' C21' 122(2) . . ?
C24' C23' C22' 111(2) . . ?
C23' C24' C5' 99.0(18) . . ?
C49' N5' C53' 120.0 . . ?
C49' N5' Zn2 117.9(5) . . ?
C53' N5' Zn2 122.1(5) . . ?
C50' C49' N5' 120.0 . . ?
C49' C50' C51' 120.0 . . ?
C50' C51' C52' 120.0 . . ?
C50' C51' C51' 119.4(13) . 2 ?
C52' C51' C51' 120.3(12) . 2 ?
C53' C52' C51' 120.0 . . ?
C52' C53' N5' 120.0 . . ?

loop_
_geom_bond_atom_site_label_1
_geom_bond_atom_site_label_2
_geom_bond_distance
_geom_bond_site_symmetry_2
_geom_bond_publ_flag
Zn1 N3 2.024(14) . ?
Zn1 N2 2.077(14) . ?
Zn1 N1 2.092(16) . ?
Zn1 N4 2.132(16) . ?
Zn1 N5 2.170(7) . ?
N1 C10 1.32(2) . ?
N1 C7 1.48(2) . ?
N2 C12 1.40(2) . ?
N2 C15 1.55(3) . ?
N3 C20 1.38(2) . ?
N3 C17 1.39(2) . ?
N4 C22 1.28(2) . ?
N4 C5 1.56(2) . ?
C5 C6 1.38(2) . ?
C5 C24 1.57(3) . ?
C6 C7 1.29(2) . ?
C6 C25 1.57(2) . ?
C25 C26 1.3900 . ?
C25 C30 1.3900 . ?
C26 C27 1.3900 . ?
C27 C28 1.3900 . ?
C28 C29 1.3900 . ?
C29 C30 1.3900 . ?
C7 C8 1.50(3) . ?
C8 C9 1.41(3) . ?
C9 C10 1.46(3) . ?
C10 C11 1.38(2) . ?
C11 C12 1.43(2) . ?
C11 C31 1.51(2) . ?
C31 C32 1.3900 . ?
C31 C36 1.3900 . ?
C32 C33 1.3900 . ?
C33 C34 1.3900 . ?
C34 C35 1.3900 . ?
C35 C36 1.3900 . ?
C12 C13 1.38(2) . ?
C13 C14 1.31(3) . ?
C14 C15 1.58(3) . ?
C15 C16 1.26(3) . ?
C16 C17 1.34(3) . ?
C16 C37 1.60(2) . ?
C37 C38 1.3900 . ?
C37 C42 1.3900 . ?
C38 C39 1.3900 . ?
C39 C40 1.3900 . ?
C40 C41 1.3900 . ?
C41 C42 1.3900 . ?
C17 C18 1.52(2) . ?
C18 C19 1.31(3) . ?
C19 C20 1.49(3) . ?
C20 C21 1.38(3) . ?
C21 C22 1.45(2) . ?
C21 C43 1.54(2) . ?
C43 C44 1.3900 . ?
C43 C48 1.3900 . ?
C44 C45 1.3900 . ?
C45 C46 1.3900 . ?
C46 C47 1.3900 . ?
C47 C48 1.3900 . ?
C22 C23 1.41(2) . ?
C23 C24 1.28(3) . ?
N5 C49 1.3900 . ?
N5 C53 1.3900 . ?
C49 C50 1.3900 . ?
C50 C51 1.3900 . ?
C51 C52 1.3900 . ?
C51 C51 1.523(14) 2_656 ?
C52 C53 1.3900 . ?
Zn2 N4' 2.034(14) . ?
Zn2 N2' 2.056(12) . ?
Zn2 N3' 2.069(14) . ?
Zn2 N1' 2.096(13) . ?
Zn2 N5' 2.270(7) . ?
N1' C7' 1.32(2) . ?
N1' C10' 1.363(18) . ?
N2' C15' 1.34(2) . ?
N2' C12' 1.42(2) . ?
N3' C17' 1.33(2) . ?
N3' C20' 1.49(2) . ?
N4' C5' 1.32(2) . ?
N4' C22' 1.41(3) . ?
C5' C24' 1.47(3) . ?
C5' C6' 1.51(3) . ?
C6' C25' 1.474(18) . ?
C6' C7' 1.46(2) . ?
C25' C26' 1.3900 . ?
C25' C30' 1.3900 . ?
C26' C27' 1.3900 . ?
C27' C28' 1.3900 . ?
C28' C29' 1.3900 . ?
C29' C30' 1.3900 . ?
C7' C8' 1.40(3) . ?
C8' C9' 1.37(3) . ?
C9' C10' 1.45(2) . ?
C10' C11' 1.44(2) . ?
C11' C12' 1.40(3) . ?
C11' C31' 1.54(2) . ?
C31' C32' 1.3900 . ?
C31' C36' 1.3900 . ?
C32' C33' 1.3900 . ?
C33' C34' 1.3900 . ?
C34' C35' 1.3900 . ?
C35' C36' 1.3900 . ?
C12' C13' 1.41(3) . ?
C13' C14' 1.42(2) . ?
C14' C15' 1.44(2) . ?
C15' C16' 1.45(3) . ?
C16' C37' 1.53(2) . ?
C16' C17' 1.52(3) . ?
C37' C38' 1.3900 . ?
C37' C42' 1.3900 . ?
C38' C39' 1.3900 . ?
C39' C40' 1.3900 . ?
C40' C41' 1.3900 . ?
C41' C42' 1.3900 . ?
C17' C18' 1.43(2) . ?
C18' C19' 1.32(2) . ?
C19' C20' 1.43(2) . ?
C20' C21' 1.37(3) . ?
C21' C22' 1.50(3) . ?
C21' C43' 1.47(2) . ?
C43' C44' 1.3900 . ?
C43' C48' 1.3900 . ?
C44' C45' 1.3900 . ?
C45' C46' 1.3900 . ?
C46' C47' 1.3900 . ?
C47' C48' 1.3900 . ?
C22' C23' 1.49(3) . ?
C23' C24' 1.34(3) . ?
N5' C49' 1.3900 . ?
N5' C53' 1.3900 . ?
C49' C50' 1.3900 . ?
C50' C51' 1.3900 . ?
C51' C52' 1.3900 . ?
C51' C51' 1.553(13) 2 ?
C52' C53' 1.3900 . ?
